data_4062443
loop_
_publ_author_name
'Stubbert, Bryan D.'
'Stern, Charlotte L.'
'Marks, Tobin J.'

_publ_section_title
;
 Synthesis and Catalytic Characteristics of Novel Constrained-Geometry
 Organoactinide Catalysts. The First Example of Actinide-Mediated
 Intramolecular Hydroamination
;
_journal_issue 24
_journal_name_full Organometallics
_journal_page_first 4836
_journal_page_last 4838
_journal_paper_doi 10.1021/om034093f
_journal_volume 22
_journal_year 2003
_chemical_formula_sum 'C23 H47 N3 Si U'
_chemical_formula_weight 631.76
_space_group_IT_number 14
_symmetry_cell_setting monoclinic
_symmetry_space_group_name_Hall '-P 2ybc'
_symmetry_space_group_name_H-M 'P 1 21/c 1'
_cell_angle_alpha 90.00
_cell_angle_beta 98.634(2)
_cell_angle_gamma 90.00
_cell_formula_units_Z 4
_cell_length_a 10.0990(9)
_cell_length_b 17.5757(16)
_cell_length_c 15.7388(15)
_cell_measurement_temperature 153(2)
_cell_volume 2761.9(4)
_diffrn_ambient_temperature 153(2)
_exptl_crystal_density_diffrn 1.519
_cod_depositor_comments
;
The following automatic conversions were performed:
'_symmetry_cell_setting' value 'Monoclinic' changed to 'monoclinic'
according to '/home/saulius/struct/CIF-dictionaries/cif_core.dic'
dictionary named 'cif_core.dic' version 2.4.1 from 2010-06-29.

Automatic conversion script
Id: cif_fix_enum 1527 2010-12-29 10:47:43Z saulius 
;
_cod_original_sg_symbol_H-M 'P 21/c'
_cod_database_code 4062443

loop_
_symmetry_equiv_pos_as_xyz
'x, y, z'
'-x, y+1/2, -z+1/2'
'-x, -y, -z'
'x, -y-1/2, z-1/2'

loop_
_atom_site_label
_atom_site_type_symbol
_atom_site_fract_x
_atom_site_fract_y
_atom_site_fract_z
_atom_site_U_iso_or_equiv
_atom_site_adp_type
_atom_site_occupancy
_atom_site_symmetry_multiplicity
_atom_site_calc_flag
_atom_site_refinement_flags
_atom_site_disorder_assembly
_atom_site_disorder_group
U1 U 0.653675(16) 0.110278(9) 0.253977(10) 0.03868(6) Uani 1 1 d . . .
Si1 Si 0.37866(11) 0.09364(7) 0.11727(8) 0.0399(3) Uani 1 1 d . . .
N1 N 0.4271(3) 0.12315(18) 0.2216(2) 0.0399(8) Uani 1 1 d . . .
N2 N 0.7576(4) 0.2192(2) 0.2850(2) 0.0532(10) Uani 1 1 d . . .
N3 N 0.7095(5) 0.0356(3) 0.3669(2) 0.0640(11) Uani 1 1 d . . .
C1 C 0.5498(4) 0.0691(2) 0.0952(2) 0.0348(9) Uani 1 1 d . . .
C2 C 0.6229(4) 0.0032(2) 0.1299(3) 0.0392(10) Uani 1 1 d . . .
C3 C 0.7619(4) 0.0187(3) 0.1393(3) 0.0442(11) Uani 1 1 d . . .
C4 C 0.7782(4) 0.0934(2) 0.1102(3) 0.0405(10) Uani 1 1 d . . .
C5 C 0.6502(4) 0.1246(2) 0.0822(3) 0.0395(10) Uani 1 1 d . . .
C6 C 0.5611(5) -0.0713(3) 0.1521(3) 0.0533(12) Uani 1 1 d . . .
H6A H 0.6322 -0.1082 0.1708 0.080 Uiso 1 1 calc R . .
H6B H 0.5031 -0.0910 0.1013 0.080 Uiso 1 1 calc R . .
H6C H 0.5079 -0.0630 0.1985 0.080 Uiso 1 1 calc R . .
C7 C 0.8747(5) -0.0365(3) 0.1702(3) 0.0665(14) Uani 1 1 d . . .
H7A H 0.9219 -0.0498 0.1222 0.100 Uiso 1 1 calc R . .
H7B H 0.8374 -0.0827 0.1923 0.100 Uiso 1 1 calc R . .
H7C H 0.9374 -0.0126 0.2160 0.100 Uiso 1 1 calc R . .
C8 C 0.9110(4) 0.1305(3) 0.1018(3) 0.0569(13) Uani 1 1 d . . .
H8A H 0.9782 0.1154 0.1504 0.085 Uiso 1 1 calc R . .
H8B H 0.9007 0.1860 0.1016 0.085 Uiso 1 1 calc R . .
H8C H 0.9401 0.1142 0.0480 0.085 Uiso 1 1 calc R . .
C9 C 0.6246(5) 0.2035(3) 0.0457(3) 0.0546(12) Uani 1 1 d . . .
H9A H 0.7094 0.2263 0.0356 0.082 Uiso 1 1 calc R . .
H9B H 0.5843 0.2349 0.0864 0.082 Uiso 1 1 calc R . .
H9C H 0.5634 0.2005 -0.0088 0.082 Uiso 1 1 calc R . .
C10 C 0.2624(4) 0.0103(3) 0.1006(3) 0.0529(12) Uani 1 1 d . . .
H10A H 0.2831 -0.0252 0.1488 0.079 Uiso 1 1 calc R . .
H10B H 0.2734 -0.0156 0.0470 0.079 Uiso 1 1 calc R . .
H10C H 0.1697 0.0280 0.0974 0.079 Uiso 1 1 calc R . .
C11 C 0.2942(4) 0.1670(3) 0.0423(3) 0.0596(13) Uani 1 1 d . . .
H11A H 0.1998 0.1710 0.0498 0.089 Uiso 1 1 calc R . .
H11B H 0.3002 0.1524 -0.0171 0.089 Uiso 1 1 calc R . .
H11C H 0.3382 0.2163 0.0548 0.089 Uiso 1 1 calc R . .
C12 C 0.3461(4) 0.1519(3) 0.2834(3) 0.0433(10) Uani 1 1 d . . .
C13 C 0.2465(5) 0.0913(3) 0.3061(3) 0.0621(14) Uani 1 1 d . . .
H13A H 0.1855 0.0771 0.2541 0.093 Uiso 1 1 calc R . .
H13B H 0.1948 0.1121 0.3486 0.093 Uiso 1 1 calc R . .
H13C H 0.2959 0.0462 0.3298 0.093 Uiso 1 1 calc R . .
C14 C 0.4389(5) 0.1723(3) 0.3674(3) 0.0655(14) Uani 1 1 d . . .
H14A H 0.4815 0.1259 0.3932 0.098 Uiso 1 1 calc R . .
H14B H 0.3861 0.1960 0.4077 0.098 Uiso 1 1 calc R . .
H14C H 0.5079 0.2079 0.3548 0.098 Uiso 1 1 calc R . .
C15 C 0.2685(5) 0.2227(3) 0.2511(3) 0.0644(14) Uani 1 1 d . . .
H15A H 0.3302 0.2605 0.2334 0.097 Uiso 1 1 calc R . .
H15B H 0.2242 0.2439 0.2972 0.097 Uiso 1 1 calc R . .
H15C H 0.2009 0.2094 0.2019 0.097 Uiso 1 1 calc R . .
C16 C 0.7006(6) 0.2952(3) 0.2756(4) 0.0773(17) Uani 1 1 d . . .
H16A H 0.7077 0.3183 0.3334 0.093 Uiso 1 1 calc R . .
H16B H 0.6040 0.2903 0.2531 0.093 Uiso 1 1 calc R . .
C17 C 0.7616(8) 0.3498(4) 0.2181(4) 0.108(2) Uani 1 1 d . . .
H17A H 0.7189 0.3997 0.2197 0.162 Uiso 1 1 calc R . .
H17B H 0.7476 0.3304 0.1591 0.162 Uiso 1 1 calc R . .
H17C H 0.8578 0.3546 0.2384 0.162 Uiso 1 1 calc R . .
C18 C 0.9001(5) 0.2164(4) 0.3121(3) 0.0797(18) Uani 1 1 d . . .
H18A H 0.9445 0.2448 0.2699 0.096 Uiso 1 1 calc R . .
H18B H 0.9297 0.1627 0.3110 0.096 Uiso 1 1 calc R . .
C19 C 0.9476(6) 0.2486(5) 0.4009(4) 0.126(3) Uani 1 1 d . . .
H19A H 0.9271 0.3031 0.4013 0.189 Uiso 1 1 calc R . .
H19B H 1.0445 0.2411 0.4156 0.189 Uiso 1 1 calc R . .
H19C H 0.9018 0.2224 0.4431 0.189 Uiso 1 1 calc R . .
C20 C 0.8324(7) 0.0396(4) 0.4291(5) 0.109(2) Uani 1 1 d . . .
H20A H 0.8976 0.0722 0.4051 0.131 Uiso 1 1 calc R . .
H20B H 0.8713 -0.0121 0.4368 0.131 Uiso 1 1 calc R . .
C21 C 0.8142(10) 0.0699(5) 0.5149(5) 0.154(4) Uani 1 1 d . . .
H21A H 0.7690 0.1194 0.5079 0.231 Uiso 1 1 calc R . .
H21B H 0.9019 0.0761 0.5505 0.231 Uiso 1 1 calc R . .
H21C H 0.7597 0.0344 0.5429 0.231 Uiso 1 1 calc R . .
C22 C 0.6128(7) -0.0200(4) 0.3893(4) 0.091(2) Uani 1 1 d . . .
H22A H 0.5320 -0.0177 0.3451 0.110 Uiso 1 1 calc R . .
H22B H 0.5857 -0.0047 0.4447 0.110 Uiso 1 1 calc R . .
C23 C 0.6591(10) -0.1000(4) 0.3969(5) 0.140(3) Uani 1 1 d . . .
H23A H 0.6950 -0.1146 0.3448 0.210 Uiso 1 1 calc R . .
H23B H 0.5837 -0.1332 0.4042 0.210 Uiso 1 1 calc R . .
H23C H 0.7293 -0.1051 0.4468 0.210 Uiso 1 1 calc R . .

loop_
_atom_site_aniso_label
_atom_site_aniso_U_11
_atom_site_aniso_U_22
_atom_site_aniso_U_33
_atom_site_aniso_U_23
_atom_site_aniso_U_13
_atom_site_aniso_U_12
U1 0.03594(9) 0.04137(10) 0.03822(9) -0.00429(8) 0.00394(6) -0.00049(8)
Si1 0.0323(6) 0.0448(8) 0.0420(7) -0.0023(5) 0.0042(5) -0.0002(5)
N1 0.038(2) 0.041(2) 0.042(2) -0.0037(15) 0.0107(15) 0.0002(15)
N2 0.045(2) 0.054(3) 0.062(2) -0.0217(19) 0.0134(18) -0.0124(18)
N3 0.075(3) 0.066(3) 0.050(2) 0.007(2) 0.005(2) 0.012(2)
C1 0.033(2) 0.038(3) 0.034(2) -0.0030(17) 0.0050(17) -0.0009(18)
C2 0.040(2) 0.036(3) 0.042(2) -0.0058(18) 0.0088(18) 0.0001(19)
C3 0.037(2) 0.050(3) 0.044(3) -0.007(2) 0.0027(19) 0.007(2)
C4 0.033(2) 0.049(3) 0.040(2) -0.0022(18) 0.0077(18) -0.0024(18)
C5 0.038(2) 0.043(3) 0.038(2) -0.0045(18) 0.0082(18) -0.0023(18)
C6 0.059(3) 0.037(3) 0.064(3) 0.002(2) 0.008(2) 0.001(2)
C7 0.050(3) 0.061(4) 0.087(4) -0.001(3) 0.005(3) 0.017(3)
C8 0.036(3) 0.069(4) 0.066(3) 0.002(2) 0.010(2) -0.007(2)
C9 0.057(3) 0.045(3) 0.060(3) 0.007(2) 0.006(2) -0.005(2)
C10 0.040(3) 0.061(3) 0.059(3) -0.015(2) 0.009(2) -0.008(2)
C11 0.039(3) 0.076(4) 0.062(3) 0.004(3) 0.002(2) 0.015(2)
C12 0.035(2) 0.048(3) 0.049(2) -0.011(2) 0.0107(19) 0.002(2)
C13 0.056(3) 0.066(4) 0.071(4) -0.006(3) 0.030(3) -0.013(2)
C14 0.063(3) 0.083(4) 0.055(3) -0.026(3) 0.023(2) -0.012(3)
C15 0.060(3) 0.059(4) 0.078(4) -0.006(3) 0.026(3) 0.005(3)
C16 0.089(4) 0.060(4) 0.087(4) -0.012(3) 0.028(3) -0.010(3)
C17 0.164(7) 0.059(4) 0.112(5) 0.001(4) 0.055(5) -0.028(4)
C18 0.054(3) 0.115(5) 0.073(4) -0.035(3) 0.018(3) -0.015(3)
C19 0.066(4) 0.207(9) 0.098(5) -0.067(5) -0.011(4) -0.024(5)
C20 0.112(6) 0.101(6) 0.106(6) 0.003(4) -0.009(5) 0.034(4)
C21 0.217(11) 0.154(9) 0.075(5) -0.012(5) -0.029(6) 0.009(7)
C22 0.125(6) 0.073(5) 0.076(4) 0.010(3) 0.015(4) 0.006(4)
C23 0.236(11) 0.068(6) 0.113(6) 0.017(4) 0.019(6) 0.011(6)

loop_
_geom_bond_atom_site_label_1
_geom_bond_atom_site_label_2
_geom_bond_distance
_geom_bond_site_symmetry_2
_geom_bond_publ_flag
U1 N2 2.202(4) . ?
U1 N3 2.214(4) . ?
U1 N1 2.279(3) . ?
U1 C1 2.661(4) . ?
U1 C2 2.696(4) . ?
U1 C5 2.710(4) . ?
U1 C3 2.764(4) . ?
U1 C4 2.765(4) . ?
Si1 N1 1.722(4) . ?
Si1 C1 1.864(4) . ?
Si1 C11 1.866(5) . ?
Si1 C10 1.871(4) . ?
N1 C12 1.453(5) . ?
N2 C18 1.439(6) . ?
N2 C16 1.454(6) . ?
N3 C22 1.461(7) . ?
N3 C20 1.462(7) . ?
C1 C2 1.436(5) . ?
C1 C5 1.443(6) . ?
C2 C3 1.416(5) . ?
C2 C6 1.514(6) . ?
C3 C4 1.407(6) . ?
C3 C7 1.520(6) . ?
C4 C5 1.412(6) . ?
C4 C8 1.516(6) . ?
C5 C9 1.509(6) . ?
C6 H6A 0.9800 . ?
C6 H6B 0.9800 . ?
C6 H6C 0.9800 . ?
C7 H7A 0.9800 . ?
C7 H7B 0.9800 . ?
C7 H7C 0.9800 . ?
C8 H8A 0.9800 . ?
C8 H8B 0.9800 . ?
C8 H8C 0.9800 . ?
C9 H9A 0.9800 . ?
C9 H9B 0.9800 . ?
C9 H9C 0.9800 . ?
C10 H10A 0.9800 . ?
C10 H10B 0.9800 . ?
C10 H10C 0.9800 . ?
C11 H11A 0.9800 . ?
C11 H11B 0.9800 . ?
C11 H11C 0.9800 . ?
C12 C15 1.518(6) . ?
C12 C13 1.542(6) . ?
C12 C14 1.544(6) . ?
C13 H13A 0.9800 . ?
C13 H13B 0.9800 . ?
C13 H13C 0.9800 . ?
C14 H14A 0.9800 . ?
C14 H14B 0.9800 . ?
C14 H14C 0.9800 . ?
C15 H15A 0.9800 . ?
C15 H15B 0.9800 . ?
C15 H15C 0.9800 . ?
C16 C17 1.511(7) . ?
C16 H16A 0.9900 . ?
C16 H16B 0.9900 . ?
C17 H17A 0.9800 . ?
C17 H17B 0.9800 . ?
C17 H17C 0.9800 . ?
C18 C19 1.517(7) . ?
C18 H18A 0.9900 . ?
C18 H18B 0.9900 . ?
C19 H19A 0.9800 . ?
C19 H19B 0.9800 . ?
C19 H19C 0.9800 . ?
C20 C21 1.489(9) . ?
C20 H20A 0.9900 . ?
C20 H20B 0.9900 . ?
C21 H21A 0.9800 . ?
C21 H21B 0.9800 . ?
C21 H21C 0.9800 . ?
C22 C23 1.480(8) . ?
C22 H22A 0.9900 . ?
C22 H22B 0.9900 . ?
C23 H23A 0.9800 . ?
C23 H23B 0.9800 . ?
C23 H23C 0.9800 . ?
